data_7043902
loop_
_publ_author_name
'Larionov, Stanislav V.'
'Bryleva, Yuliya'
'Glinskaya, Ludmila Alexsandrovna'
'Plyusnin, Victor F.'
'Kupryakov, Arkady S.'
'Agafontsev, Alexander'
'Tkachev, Alexey V.'
'Bogomyakov, Artem Stepanovich'
'Piryazev, Dmitry A.'
'Korolkov, Ilya V.'

_publ_section_title
;
 Ln(III) complexes (Ln = Eu, Gd, Tb, Dy) with chiral ligand containing
 1,10-phenanthroline and (--)-menthol fragments: synthesis, structure,
 magnetic properties and photoluminescence
;
_journal_name_full 'Dalton Trans.'
_journal_paper_doi 10.1039/C7DT01536D
_journal_year 2017
_chemical_absolute_configuration rm
_chemical_formula_moiety 'C22 H26 N2 O'
_chemical_formula_sum 'C22 H26 N2 O'
_chemical_formula_weight 334.45
_space_group_crystal_system monoclinic
_space_group_IT_number 4
_space_group_name_Hall 'P 2yb'
_space_group_name_H-M_alt 'P 1 21 1'
_symmetry_space_group_name_Hall 'P 2yb'
_symmetry_space_group_name_H-M 'P 1 21 1'
_atom_sites_solution_hydrogens geom
_audit_creation_date 2017-05-23
_audit_creation_method
;
Olex2 1.2
(compiled 2017.03.28 svn.r3405 for OlexSys, GUI svn.r5337)
;
_audit_update_record
;
2017-05-26 deposited with the CCDC.
2017-06-29 downloaded from the CCDC.
;
_cell_angle_alpha 90
_cell_angle_beta 90.270(8)
_cell_angle_gamma 90
_cell_formula_units_Z 4
_cell_length_a 10.665(2)
_cell_length_b 15.178(3)
_cell_length_c 11.980(2)
_cell_measurement_reflns_used 7250
_cell_measurement_temperature 173.0(1)
_cell_measurement_theta_max 26.15
_cell_measurement_theta_min 2.17
_cell_volume 1939.2(6)
_computing_cell_refinement 'Bruker SAINT'
_computing_data_collection 'Bruker Apex'
_computing_data_reduction 'Bruker SAINT'
_computing_molecular_graphics 'Olex2 (Dolomanov et al., 2009)'
_computing_publication_material 'Olex2 (Dolomanov et al., 2009)'
_computing_structure_refinement 'SHELXL-2014/7 (Sheldrick, 2014)'
_diffrn_ambient_temperature 173.0(1)
_diffrn_detector_area_resol_mean 8
_diffrn_measured_fraction_theta_full 0.997
_diffrn_measured_fraction_theta_max 0.992
_diffrn_measurement_device_type 'Bruker APEX-II CCD'
_diffrn_measurement_method '\f and \w scans'
_diffrn_radiation_monochromator graphite
_diffrn_radiation_type MoK\a
_diffrn_radiation_wavelength 0.71073
_diffrn_reflns_av_R_equivalents 0.0273
_diffrn_reflns_av_unetI/netI 0.0359
_diffrn_reflns_Laue_measured_fraction_full 0.997
_diffrn_reflns_Laue_measured_fraction_max 0.992
_diffrn_reflns_limit_h_max 13
_diffrn_reflns_limit_h_min -11
_diffrn_reflns_limit_k_max 18
_diffrn_reflns_limit_k_min -18
_diffrn_reflns_limit_l_max 14
_diffrn_reflns_limit_l_min -13
_diffrn_reflns_number 17023
_diffrn_reflns_point_group_measured_fraction_full 0.993
_diffrn_reflns_point_group_measured_fraction_max 0.985
_diffrn_reflns_theta_full 25.242
_diffrn_reflns_theta_max 26.431
_diffrn_reflns_theta_min 1.700
_diffrn_source 'sealed tube'
_diffrn_standards_number 0
_exptl_absorpt_coefficient_mu 0.070
_exptl_absorpt_correction_T_max 0.7454
_exptl_absorpt_correction_T_min 0.6698
_exptl_absorpt_correction_type multi-scan
_exptl_absorpt_process_details
'SADABS-2012/1 (Bruker,2012) was used for absorption correction. wR2(int) was 0.0570 before and 0.0428 after correction. The Ratio of minimum to maximum transmission is 0.8986. The \l/2 correction factor is 0.0015.'
_exptl_crystal_colour 'light yellow'
_exptl_crystal_colour_modifier light
_exptl_crystal_colour_primary yellow
_exptl_crystal_density_diffrn 1.146
_exptl_crystal_description block
_exptl_crystal_F_000 720
_exptl_crystal_size_max 0.15
_exptl_crystal_size_mid 0.1
_exptl_crystal_size_min 0.1
_refine_diff_density_max 0.799
_refine_diff_density_min -0.305
_refine_diff_density_rms 0.045
_refine_ls_abs_structure_details
;
 Flack x determined using 2800 quotients [(I+)-(I-)]/[(I+)+(I-)]
 (Parsons, Flack and Wagner, Acta Cryst. B69 (2013) 249-259).
;
_refine_ls_abs_structure_Flack 0.6(5)
_refine_ls_extinction_method none
_refine_ls_goodness_of_fit_ref 1.035
_refine_ls_hydrogen_treatment mixed
_refine_ls_matrix_type full
_refine_ls_number_parameters 459
_refine_ls_number_reflns 7850
_refine_ls_number_restraints 1
_refine_ls_restrained_S_all 1.035
_refine_ls_R_factor_all 0.0614
_refine_ls_R_factor_gt 0.0520
_refine_ls_shift/su_max 0.000
_refine_ls_shift/su_mean 0.000
_refine_ls_structure_factor_coef Fsqd
_refine_ls_weighting_details 'w=1/[\s^2^(Fo^2^)+(0.0582P)^2^+1.1242P] where P=(Fo^2^+2Fc^2^)/3'
_refine_ls_weighting_scheme calc
_refine_ls_wR_factor_gt 0.1309
_refine_ls_wR_factor_ref 0.1369
_reflns_Friedel_coverage 0.910
_reflns_Friedel_fraction_full 0.988
_reflns_Friedel_fraction_max 0.977
_reflns_number_gt 6780
_reflns_number_total 7850
_reflns_threshold_expression 'I > 2\s(I)'
_cod_data_source_file c7dt01536d2.cif
_cod_data_source_block gli451
_cod_original_cell_volume 1939.2(7)
_cod_database_code 7043902
_shelx_shelxl_version_number 2014/7
_shelx_space_group_comment
;
The symmetry employed for this shelxl refinement is uniquely defined
by the following loop, which should always be used as a source of
symmetry information in preference to the above space-group names.
They are only intended as comments.
;
_olex2_refinement_description
;
1. Fixed Uiso
 At 1.2 times of:
  All C(H) groups, All C(H,H) groups
 At 1.5 times of:
  All C(H,H,H) groups
2.a Ternary CH refined with riding coordinates:
 C1(H1), C3(H3), C4(H4), C8(H8), C23(H23), C25(H25), C26(H26), C30(H30)
2.b Secondary CH2 refined with riding coordinates:
 C2(H2A,H2B), C5(H5A,H5B), C6(H6A,H6B), C24(H24A,H24B), C27(H27A,H27B),
 C28(H28A,H28B)
2.c Aromatic/amide H refined with riding coordinates:
 C12(H12), C13(H13), C15(H15), C16(H16), C18(H18), C19(H19), C20(H20),
 C34(H34), C35(H35), C37(H37), C38(H38), C40(H40), C41(H41), C42(H42)
2.d Idealised Me refined as rotating group:
 C7(H7A,H7B,H7C), C9(H9A,H9B,H9C), C10(H10A,H10B,H10C), C29(H29A,H29B,H29C),
 C31(H31A,H31B,H31C), C32(H32A,H32B,H32C)
;
_olex2_submission_special_instructions 'No special instructions were received'

loop_
_space_group_symop_operation_xyz
'x, y, z'
'-x, y+1/2, -z'

loop_
_atom_site_label
_atom_site_type_symbol
_atom_site_fract_x
_atom_site_fract_y
_atom_site_fract_z
_atom_site_U_iso_or_equiv
_atom_site_adp_type
_atom_site_occupancy
_atom_site_site_symmetry_order
_atom_site_calc_flag
_atom_site_refinement_flags_posn
O1 O 0.3143(3) 0.74725(17) 0.1200(2) 0.0335(6) Uani 1 1 d .
O2 O 1.1329(2) 0.50622(16) -0.3509(2) 0.0305(6) Uani 1 1 d .
N1 N 0.2912(3) 0.80340(18) -0.0590(2) 0.0265(6) Uani 1 1 d .
N2 N 0.3186(3) 0.7903(2) -0.2870(2) 0.0315(7) Uani 1 1 d .
N3 N 0.9262(3) 0.54549(18) -0.3206(2) 0.0233(6) Uani 1 1 d .
N4 N 0.6732(3) 0.5080(2) -0.3322(3) 0.0317(7) Uani 1 1 d .
C1 C 0.2962(5) 0.5181(3) -0.0069(3) 0.0447(11) Uani 1 1 d .
H1 H 0.3447 0.5282 -0.0769 0.054 Uiso 1 1 calc R
C2 C 0.2528(4) 0.6075(2) 0.0371(3) 0.0342(8) Uani 1 1 d .
H2A H 0.2055 0.6385 -0.0224 0.041 Uiso 1 1 calc R
H2B H 0.1953 0.5982 0.1006 0.041 Uiso 1 1 calc R
C3 C 0.3620(4) 0.6650(2) 0.0750(3) 0.0316(8) Uani 1 1 d .
H3 H 0.4173 0.6778 0.0098 0.038 Uiso 1 1 calc R
C4 C 0.4384(4) 0.6193(3) 0.1661(3) 0.0400(9) Uani 1 1 d .
H4 H 0.3791 0.6036 0.2274 0.048 Uiso 1 1 calc R
C5 C 0.4878(4) 0.5334(3) 0.1180(4) 0.0561(13) Uani 1 1 d .
H5A H 0.5374 0.5022 0.1759 0.067 Uiso 1 1 calc R
H5B H 0.5443 0.5466 0.0549 0.067 Uiso 1 1 calc R
C6 C 0.3824(5) 0.4733(3) 0.0775(4) 0.0503(12) Uani 1 1 d .
H6A H 0.4194 0.4201 0.0430 0.060 Uiso 1 1 calc R
H6B H 0.3323 0.4541 0.1425 0.060 Uiso 1 1 calc R
C7 C 0.1844(7) 0.4603(3) -0.0348(4) 0.0736(18) Uani 1 1 d .
H7A H 0.1320 0.4897 -0.0910 0.110 Uiso 1 1 calc GR
H7B H 0.1351 0.4500 0.0328 0.110 Uiso 1 1 calc GR
H7C H 0.2139 0.4038 -0.0644 0.110 Uiso 1 1 calc GR
C8 C 0.5450(5) 0.6729(4) 0.2186(5) 0.0648(15) Uani 1 1 d .
H8 H 0.6027 0.6282 0.2524 0.078 Uiso 1 1 calc R
C9 C 0.5069(6) 0.7273(5) 0.3093(6) 0.0838(19) Uani 1 1 d .
H9A H 0.4363 0.7644 0.2857 0.126 Uiso 1 1 calc GR
H9B H 0.5771 0.7648 0.3326 0.126 Uiso 1 1 calc GR
H9C H 0.4810 0.6902 0.3720 0.126 Uiso 1 1 calc GR
C10 C 0.6246(5) 0.7242(4) 0.1384(6) 0.083(2) Uani 1 1 d .
H10A H 0.6965 0.7494 0.1784 0.125 Uiso 1 1 calc GR
H10B H 0.5746 0.7716 0.1051 0.125 Uiso 1 1 calc GR
H10C H 0.6546 0.6848 0.0794 0.125 Uiso 1 1 calc GR
C11 C 0.2798(3) 0.8125(2) 0.0488(3) 0.0278(7) Uani 1 1 d .
C12 C 0.2312(4) 0.8887(3) 0.1025(3) 0.0354(8) Uani 1 1 d .
H12 H 0.2279 0.8926 0.1816 0.043 Uiso 1 1 calc R
C13 C 0.1901(4) 0.9552(3) 0.0374(3) 0.0375(9) Uani 1 1 d .
H13 H 0.1557 1.0066 0.0705 0.045 Uiso 1 1 calc R
C14 C 0.1981(3) 0.9488(2) -0.0804(3) 0.0305(8) Uani 1 1 d .
C15 C 0.1555(4) 1.0170(3) -0.1526(4) 0.0400(9) Uani 1 1 d .
H15 H 0.1182 1.0682 -0.1215 0.048 Uiso 1 1 calc R
C16 C 0.1670(4) 1.0103(3) -0.2649(4) 0.0374(9) Uani 1 1 d .
H16 H 0.1380 1.0568 -0.3113 0.045 Uiso 1 1 calc R
C17 C 0.2220(3) 0.9344(3) -0.3141(3) 0.0323(8) Uani 1 1 d .
C18 C 0.2351(3) 0.9248(3) -0.4299(3) 0.0378(9) Uani 1 1 d .
H18 H 0.2077 0.9702 -0.4787 0.045 Uiso 1 1 calc R
C19 C 0.2872(4) 0.8502(3) -0.4718(3) 0.0392(9) Uani 1 1 d .
H19 H 0.2956 0.8423 -0.5501 0.047 Uiso 1 1 calc R
C20 C 0.3287(4) 0.7847(3) -0.3964(3) 0.0381(9) Uani 1 1 d .
H20 H 0.3663 0.7332 -0.4265 0.046 Uiso 1 1 calc R
C21 C 0.2653(3) 0.8644(2) -0.2446(3) 0.0264(7) Uani 1 1 d .
C22 C 0.2524(3) 0.8716(2) -0.1244(3) 0.0258(7) Uani 1 1 d .
C23 C 1.0079(4) 0.2724(3) -0.3625(5) 0.0485(11) Uani 1 1 d .
H23 H 0.9343 0.2831 -0.4127 0.058 Uiso 1 1 calc R
C24 C 1.0488(4) 0.3607(2) -0.3133(3) 0.0368(9) Uani 1 1 d .
H24A H 0.9780 0.3867 -0.2714 0.044 Uiso 1 1 calc R
H24B H 1.1187 0.3509 -0.2601 0.044 Uiso 1 1 calc R
C25 C 1.0903(3) 0.4246(2) -0.4021(3) 0.0271(7) Uani 1 1 d .
H25 H 1.0187 0.4372 -0.4539 0.032 Uiso 1 1 calc R
C26 C 1.2007(3) 0.3879(2) -0.4685(3) 0.0302(8) Uani 1 1 d .
H26 H 1.2691 0.3747 -0.4136 0.044(12) Uiso 1 1 calc R
C27 C 1.1603(4) 0.2996(3) -0.5202(3) 0.0402(9) Uani 1 1 d .
H27A H 1.0927 0.3103 -0.5754 0.048 Uiso 1 1 calc R
H27B H 1.2323 0.2735 -0.5602 0.048 Uiso 1 1 calc R
C28 C 1.1139(4) 0.2343(3) -0.4327(4) 0.0454(10) Uani 1 1 d .
H28A H 1.1846 0.2177 -0.3831 0.054 Uiso 1 1 calc R
H28B H 1.0840 0.1802 -0.4706 0.054 Uiso 1 1 calc R
C29 C 0.9667(6) 0.2103(3) -0.2698(7) 0.091(3) Uani 1 1 d .
H29A H 0.8924 0.2344 -0.2330 0.137 Uiso 1 1 calc GR
H29B H 1.0348 0.2039 -0.2151 0.137 Uiso 1 1 calc GR
H29C H 0.9466 0.1525 -0.3017 0.137 Uiso 1 1 calc GR
C30 C 1.2546(4) 0.4531(3) -0.5535(4) 0.0407(10) Uani 1 1 d .
H30 H 1.2746 0.5088 -0.5127 0.027(10) Uiso 1 1 calc R
C31 C 1.1589(5) 0.4758(5) -0.6459(5) 0.083(2) Uani 1 1 d .
H31A H 1.1475 0.4248 -0.6950 0.124 Uiso 1 1 calc GR
H31B H 1.1898 0.5258 -0.6896 0.124 Uiso 1 1 calc GR
H31C H 1.0784 0.4913 -0.6119 0.124 Uiso 1 1 calc GR
C32 C 1.3755(4) 0.4195(3) -0.6042(3) 0.0438(10) Uani 1 1 d .
H32A H 1.3566 0.3722 -0.6574 0.066 Uiso 1 1 calc GR
H32B H 1.4303 0.3968 -0.5450 0.066 Uiso 1 1 calc GR
H32C H 1.4178 0.4678 -0.6431 0.066 Uiso 1 1 calc GR
C33 C 1.0449(3) 0.5624(2) -0.3099(3) 0.0264(7) Uani 1 1 d .
C34 C 1.0956(4) 0.6387(2) -0.2571(3) 0.0348(9) Uani 1 1 d .
H34 H 1.1835 0.6487 -0.2533 0.042 Uiso 1 1 calc R
C35 C 1.0125(4) 0.6966(2) -0.2125(3) 0.0370(9) Uani 1 1 d .
H35 H 1.0423 0.7484 -0.1765 0.044 Uiso 1 1 calc R
C36 C 0.8824(4) 0.6805(2) -0.2190(3) 0.0289(7) Uani 1 1 d .
C37 C 0.7911(4) 0.7390(2) -0.1715(3) 0.0390(9) Uani 1 1 d .
H37 H 0.8185 0.7906 -0.1337 0.047 Uiso 1 1 calc R
C38 C 0.6678(4) 0.7220(3) -0.1796(3) 0.0389(9) Uani 1 1 d .
H38 H 0.6092 0.7623 -0.1489 0.047 Uiso 1 1 calc R
C39 C 0.6234(4) 0.6438(2) -0.2342(3) 0.0298(8) Uani 1 1 d .
C40 C 0.4949(4) 0.6225(3) -0.2419(3) 0.0369(9) Uani 1 1 d .
H40 H 0.4337 0.6610 -0.2114 0.044 Uiso 1 1 calc R
C41 C 0.4591(4) 0.5465(3) -0.2933(3) 0.0415(10) Uani 1 1 d .
H41 H 0.3729 0.5316 -0.3001 0.050 Uiso 1 1 calc R
C42 C 0.5516(4) 0.4910(3) -0.3360(3) 0.0397(9) Uani 1 1 d .
H42 H 0.5254 0.4375 -0.3700 0.048 Uiso 1 1 calc R
C43 C 0.7100(3) 0.5842(2) -0.2819(3) 0.0248(7) Uani 1 1 d .
C44 C 0.8432(3) 0.6035(2) -0.2748(3) 0.0232(7) Uani 1 1 d .

loop_
_atom_site_aniso_label
_atom_site_aniso_U_11
_atom_site_aniso_U_22
_atom_site_aniso_U_33
_atom_site_aniso_U_23
_atom_site_aniso_U_13
_atom_site_aniso_U_12
O1 0.0454(15) 0.0301(13) 0.0251(13) 0.0022(10) 0.0023(11) -0.0031(11)
O2 0.0209(11) 0.0286(13) 0.0420(14) -0.0007(11) 0.0016(10) -0.0008(10)
N1 0.0282(15) 0.0224(14) 0.0288(15) 0.0008(12) -0.0002(12) -0.0037(12)
N2 0.0357(17) 0.0324(16) 0.0265(15) 0.0043(13) 0.0023(12) -0.0042(13)
N3 0.0249(14) 0.0211(13) 0.0238(14) 0.0017(11) -0.0006(11) 0.0017(11)
N4 0.0235(14) 0.0366(17) 0.0352(16) -0.0085(14) 0.0001(12) 0.0044(13)
C1 0.076(3) 0.029(2) 0.029(2) 0.0032(16) 0.0079(19) 0.011(2)
C2 0.047(2) 0.0283(18) 0.0274(18) 0.0040(15) -0.0068(15) 0.0034(16)
C3 0.035(2) 0.0329(19) 0.0268(18) 0.0072(15) 0.0042(15) 0.0028(15)
C4 0.032(2) 0.052(2) 0.036(2) 0.0188(19) -0.0012(16) -0.0070(18)
C5 0.045(3) 0.063(3) 0.061(3) 0.034(2) 0.014(2) 0.020(2)
C6 0.065(3) 0.041(2) 0.045(2) 0.0119(19) 0.016(2) 0.021(2)
C7 0.134(5) 0.033(2) 0.054(3) -0.001(2) -0.036(3) -0.003(3)
C8 0.063(3) 0.076(4) 0.056(3) 0.023(3) -0.026(3) -0.021(3)
C9 0.063(4) 0.079(4) 0.109(5) -0.006(4) -0.008(3) 0.000(3)
C10 0.045(3) 0.076(4) 0.129(6) 0.034(4) -0.002(3) -0.020(3)
C11 0.0275(17) 0.0263(18) 0.0297(18) 0.0015(14) 0.0008(14) -0.0058(14)
C12 0.042(2) 0.034(2) 0.0302(19) -0.0064(16) 0.0054(16) -0.0072(16)
C13 0.040(2) 0.0284(19) 0.044(2) -0.0084(17) 0.0055(17) 0.0000(16)
C14 0.0273(18) 0.0241(17) 0.040(2) -0.0002(15) -0.0011(15) -0.0027(14)
C15 0.037(2) 0.0266(19) 0.056(3) 0.0011(18) -0.0005(18) 0.0035(16)
C16 0.0329(19) 0.0288(19) 0.051(2) 0.0121(18) -0.0063(17) 0.0016(16)
C17 0.0248(17) 0.0345(19) 0.038(2) 0.0096(16) -0.0040(14) -0.0094(15)
C18 0.0301(19) 0.047(2) 0.036(2) 0.0136(18) -0.0030(15) -0.0099(17)
C19 0.036(2) 0.054(3) 0.0274(19) 0.0064(18) 0.0004(15) -0.0142(18)
C20 0.044(2) 0.040(2) 0.0307(19) -0.0001(17) 0.0060(16) -0.0047(18)
C21 0.0204(16) 0.0262(17) 0.0327(18) 0.0040(14) -0.0012(13) -0.0075(13)
C22 0.0224(16) 0.0225(16) 0.0326(18) 0.0003(14) -0.0012(13) -0.0060(13)
C23 0.037(2) 0.025(2) 0.083(3) -0.002(2) 0.016(2) 0.0035(17)
C24 0.037(2) 0.0273(19) 0.046(2) 0.0071(16) 0.0143(17) 0.0086(16)
C25 0.0245(16) 0.0238(17) 0.0328(18) 0.0004(14) 0.0004(13) 0.0026(14)
C26 0.0258(18) 0.0352(19) 0.0298(18) 0.0021(15) 0.0005(14) 0.0092(15)
C27 0.042(2) 0.040(2) 0.038(2) -0.0059(18) -0.0010(17) 0.0097(18)
C28 0.044(2) 0.028(2) 0.064(3) -0.0074(19) 0.005(2) 0.0009(17)
C29 0.083(4) 0.027(2) 0.165(7) 0.016(3) 0.081(4) 0.009(3)
C30 0.035(2) 0.042(2) 0.045(2) 0.0162(19) 0.0134(17) 0.0117(17)
C31 0.049(3) 0.125(5) 0.075(4) 0.070(4) 0.019(3) 0.037(3)
C32 0.034(2) 0.063(3) 0.034(2) 0.010(2) 0.0075(16) 0.007(2)
C33 0.0259(18) 0.0219(17) 0.0313(18) 0.0062(14) 0.0001(14) 0.0011(13)
C34 0.0321(19) 0.0265(19) 0.046(2) 0.0025(16) -0.0046(17) -0.0069(15)
C35 0.046(2) 0.0218(18) 0.043(2) -0.0038(16) -0.0051(18) -0.0074(16)
C36 0.038(2) 0.0207(16) 0.0275(18) -0.0006(14) 0.0024(14) -0.0031(14)
C37 0.056(3) 0.0196(17) 0.042(2) -0.0045(16) 0.0059(18) 0.0006(17)
C38 0.049(2) 0.0267(19) 0.042(2) -0.0028(16) 0.0130(18) 0.0111(17)
C39 0.036(2) 0.0277(18) 0.0257(18) 0.0053(14) 0.0061(15) 0.0102(15)
C40 0.033(2) 0.041(2) 0.036(2) 0.0050(17) 0.0093(16) 0.0153(17)
C41 0.0246(19) 0.058(3) 0.042(2) -0.005(2) 0.0033(16) 0.0045(18)
C42 0.031(2) 0.047(2) 0.041(2) -0.0124(18) -0.0026(16) -0.0022(17)
C43 0.0280(17) 0.0268(17) 0.0196(15) 0.0007(13) -0.0008(13) 0.0053(13)
C44 0.0303(17) 0.0210(16) 0.0183(15) 0.0023(12) 0.0015(12) 0.0047(13)

loop_
_atom_type_symbol
_atom_type_description
_atom_type_scat_dispersion_real
_atom_type_scat_dispersion_imag
_atom_type_scat_source
C C 0.0033 0.0016 'International Tables Vol C Tables 4.2.6.8 and 6.1.1.4'
H H 0.0000 0.0000 'International Tables Vol C Tables 4.2.6.8 and 6.1.1.4'
N N 0.0061 0.0033 'International Tables Vol C Tables 4.2.6.8 and 6.1.1.4'
O O 0.0106 0.0060 'International Tables Vol C Tables 4.2.6.8 and 6.1.1.4'

loop_
_geom_angle_atom_site_label_1
_geom_angle_atom_site_label_2
_geom_angle_atom_site_label_3
_geom_angle
C11 O1 C3 119.2(3)
C33 O2 C25 118.1(2)
C11 N1 C22 117.3(3)
C20 N2 C21 117.5(3)
C33 N3 C44 117.8(3)
C42 N4 C43 117.5(3)
C6 C1 C2 110.5(3)
C7 C1 C2 110.6(4)
C7 C1 C6 111.1(4)
C3 C2 C1 112.3(3)
O1 C3 C2 109.6(3)
O1 C3 C4 108.1(3)
C2 C3 C4 110.9(3)
C3 C4 C8 116.4(4)
C5 C4 C3 107.7(3)
C5 C4 C8 110.7(4)
C4 C5 C6 112.2(4)
C1 C6 C5 112.7(4)
C9 C8 C4 114.0(5)
C9 C8 C10 110.6(6)
C10 C8 C4 115.7(5)
O1 C11 C12 114.1(3)
N1 C11 O1 121.2(3)
N1 C11 C12 124.7(3)
C13 C12 C11 117.7(3)
C12 C13 C14 120.3(4)
C13 C14 C15 122.4(4)
C22 C14 C13 117.1(3)
C22 C14 C15 120.5(3)
C16 C15 C14 121.3(4)
C15 C16 C17 120.8(3)
C16 C17 C21 119.6(3)
C18 C17 C16 122.5(3)
C18 C17 C21 117.8(4)
C19 C18 C17 119.7(4)
C18 C19 C20 118.5(4)
N2 C20 C19 124.3(4)
N2 C21 C17 122.2(3)
N2 C21 C22 118.3(3)
C17 C21 C22 119.5(3)
N1 C22 C14 122.8(3)
N1 C22 C21 118.9(3)
C14 C22 C21 118.3(3)
C28 C23 C24 109.5(3)
C29 C23 C24 110.2(5)
C29 C23 C28 112.6(4)
C25 C24 C23 112.1(3)
O2 C25 C24 110.0(3)
O2 C25 C26 106.8(3)
C24 C25 C26 111.3(3)
C25 C26 C27 108.2(3)
C25 C26 C30 113.8(3)
C30 C26 C27 113.5(3)
C28 C27 C26 112.4(3)
C27 C28 C23 112.1(3)
C26 C30 C31 111.9(4)
C32 C30 C26 111.8(3)
C32 C30 C31 110.5(4)
O2 C33 C34 114.1(3)
N3 C33 O2 120.9(3)
N3 C33 C34 124.9(3)
C35 C34 C33 116.9(3)
C34 C35 C36 120.6(3)
C35 C36 C37 122.7(3)
C44 C36 C35 117.3(3)
C44 C36 C37 120.0(3)
C38 C37 C36 121.2(3)
C37 C38 C39 120.9(3)
C40 C39 C38 122.5(3)
C40 C39 C43 117.6(3)
C43 C39 C38 119.9(3)
C41 C40 C39 119.6(3)
C40 C41 C42 118.7(4)
N4 C42 C41 124.3(4)
N4 C43 C39 122.3(3)
N4 C43 C44 118.5(3)
C39 C43 C44 119.1(3)
N3 C44 C36 122.3(3)
N3 C44 C43 118.8(3)
C36 C44 C43 118.9(3)

loop_
_geom_bond_atom_site_label_1
_geom_bond_atom_site_label_2
_geom_bond_distance
O1 C3 1.452(4)
O1 C11 1.357(4)
O2 C25 1.454(4)
O2 C33 1.361(4)
N1 C11 1.306(4)
N1 C22 1.361(4)
N2 C20 1.318(5)
N2 C21 1.359(5)
N3 C33 1.298(4)
N3 C44 1.366(4)
N4 C42 1.323(5)
N4 C43 1.361(5)
C1 C2 1.527(5)
C1 C6 1.524(6)
C1 C7 1.516(7)
C2 C3 1.523(5)
C3 C4 1.527(5)
C4 C5 1.521(7)
C4 C8 1.530(6)
C5 C6 1.525(7)
C8 C9 1.426(9)
C8 C10 1.503(7)
C11 C12 1.422(5)
C12 C13 1.348(6)
C13 C14 1.417(5)
C14 C15 1.421(5)
C14 C22 1.411(5)
C15 C16 1.356(6)
C16 C17 1.421(6)
C17 C18 1.402(5)
C17 C21 1.426(5)
C18 C19 1.358(6)
C19 C20 1.414(6)
C21 C22 1.451(5)
C23 C24 1.528(6)
C23 C28 1.526(6)
C23 C29 1.522(7)
C24 C25 1.507(5)
C25 C26 1.529(5)
C26 C27 1.538(6)
C26 C30 1.533(5)
C27 C28 1.526(6)
C30 C31 1.542(6)
C30 C32 1.516(5)
C33 C34 1.425(5)
C34 C35 1.360(6)
C35 C36 1.410(5)
C36 C37 1.436(5)
C36 C44 1.409(5)
C37 C38 1.344(6)
C38 C39 1.434(6)
C39 C40 1.410(6)
C39 C43 1.415(5)
C40 C41 1.361(6)
C41 C42 1.396(6)
C43 C44 1.453(5)
